data_1509468
loop_
_publ_author_name
'Trotter, J.'
'Gibbons, C.S.'

_publ_section_title
;
 Crystal structure of exo-tricyclo(3.2.1.02,4)oct-6-ene-silver nitrate,
 and a refinement of the silver nitrate structure
;
_journal_name_full
;
Journal of the Chemical Society A: Inorganic, Physical, Theoretical (1966-1971)
;
_journal_page_first 2058
_journal_page_last 2062
_journal_volume 1971
_journal_year 1971
_chemical_formula_sum 'Ag N O3'
_chemical_name_systematic 'Ag (N O3)'
_space_group_IT_number 61
_symmetry_space_group_name_Hall '-P 2ac 2ab'
_symmetry_space_group_name_H-M 'P b c a'
_cell_angle_alpha 90
_cell_angle_beta 90
_cell_angle_gamma 90
_cell_formula_units_Z 8
_cell_length_a 6.995
_cell_length_b 7.328
_cell_length_c 10.118
_cell_volume 518.642
_citation_journal_id_ASTM JCSIAP
_cod_data_source_file silver1-2_431.cif
_cod_data_source_block Ag1N1O3
_cod_original_cell_volume 518.6422
_cod_original_formula_sum 'Ag1 N1 O3'
_cod_database_code 1509468

loop_
_symmetry_equiv_pos_as_xyz
x,y,z
-x+1/2,-y,z+1/2
x+1/2,-y+1/2,-z
-x,y+1/2,-z+1/2
-x,-y,-z
x-1/2,y,-z-1/2
-x-1/2,y-1/2,z
x,-y-1/2,z-1/2

loop_
_atom_site_label
_atom_site_type_symbol
_atom_site_fract_x
_atom_site_fract_y
_atom_site_fract_z
_atom_site_occupancy
_atom_site_U_iso_or_equiv
Ag1 Ag+1 0.365 0.4902 0.1298 1 0.0
O3 O-2 0.258 0.4757 0.3711 1 0.0
O1 O-2 0.3841 0.3164 0.5264 1 0.0
N1 N+5 0.3749 0.3608 0.4074 1 0.0
O2 O-2 0.486 0.293 0.3243 1 0.0
